data_7043103
loop_
_publ_author_name
'Whittle, Thomas A.'
'Brant, William R.'
'Hester, James R.'
'Gu, Qinfen'
'Schmid, Siegbert'

_publ_section_title
;
 Tailoring phase transition temperatures in perovskites via A-site vacancy
 generation
;
_journal_name_full 'Dalton Trans.'
_journal_paper_doi 10.1039/C7DT00352H
_journal_year 2017
_chemical_formula_sum 'Nb0.4 O3 Sr0.8 Ti0.24 Zr0.36'
_chemical_formula_weight 199.6
_chemical_name_systematic ' ?'
_space_group_IT_number 140
_symmetry_cell_setting tetragonal
_symmetry_Int_Tables_number 140
_symmetry_space_group_name_Hall '-I 4 2c'
_symmetry_space_group_name_H-M 'I 4/m c m'
_cell_angle_alpha 90
_cell_angle_beta 90
_cell_angle_gamma 90
_cell_formula_units_Z 4
_cell_length_a 5.6682(3)
_cell_length_b 5.6682(3)
_cell_length_c 8.0170(8)
_cell_measurement_temperature 293
_cell_volume 257.57(3)
_diffrn_ambient_temperature 293
_diffrn_radiation_probe neutron
_diffrn_radiation_wavelength 1.622
_exptl_absorpt_coefficient_mu 0.004
_exptl_crystal_density_diffrn 5.1467
_exptl_crystal_F_000 362
_pd_instr_location ' ?'
_pd_meas_2theta_range_max 163.949
_pd_meas_2theta_range_min 2.750
_pd_meas_number_of_points 3226
_pd_proc_2theta_range_max 162.305
_pd_proc_2theta_range_min 8
_pd_proc_ls_background_function '18 Legendre polynoms'
_pd_proc_ls_pref_orient_corr none
_pd_proc_ls_profile_function Pseudo-Voigt
_pd_proc_ls_prof_R_factor 0.0548
_pd_proc_ls_prof_wR_expected 0.0205
_pd_proc_ls_prof_wR_factor 0.0722
_refine_ls_goodness_of_fit_all 3.52
_refine_ls_number_constraints 1
_refine_ls_number_parameters 31
_refine_ls_number_restraints 0
_refine_ls_R_factor_all 0.0576
_refine_ls_R_factor_gt 0.0576
_refine_ls_shift/su_max 0.0349
_refine_ls_shift/su_mean 0.0042
_refine_ls_weighting_scheme sigma
_refine_ls_wR_factor_all 0.1100
_refine_ls_wR_factor_gt 0.1100
_cod_data_source_file c7dt00352h8.cif
_cod_data_source_block I
_cod_original_cell_volume 257.58(3)
_cod_original_sg_symbol_Hall '-I 4;-2c'
_cod_database_code 7043103

loop_
_space_group_symop_id
_space_group_symop_operation_xyz
1 x,y,z
2 -x,-y,z
3 -y,x,z
4 y,-x,z
5 -x,y,-z+1/2
6 x,-y,-z+1/2
7 y,x,-z+1/2
8 -y,-x,-z+1/2
9 -x,-y,-z
10 x,y,-z
11 y,-x,-z
12 -y,x,-z
13 x,-y,z+1/2
14 -x,y,z+1/2
15 -y,-x,z+1/2
16 y,x,z+1/2
17 x+1/2,y+1/2,z+1/2
18 -x+1/2,-y+1/2,z+1/2
19 -y+1/2,x+1/2,z+1/2
20 y+1/2,-x+1/2,z+1/2
21 -x+1/2,y+1/2,-z
22 x+1/2,-y+1/2,-z
23 y+1/2,x+1/2,-z
24 -y+1/2,-x+1/2,-z
25 -x+1/2,-y+1/2,-z+1/2
26 x+1/2,y+1/2,-z+1/2
27 y+1/2,-x+1/2,-z+1/2
28 -y+1/2,x+1/2,-z+1/2
29 x+1/2,-y+1/2,z
30 -x+1/2,y+1/2,z
31 -y+1/2,-x+1/2,z
32 y+1/2,x+1/2,z

loop_
_atom_site_label
_atom_site_type_symbol
_atom_site_fract_x
_atom_site_fract_y
_atom_site_fract_z
_atom_site_adp_type
_atom_site_U_iso_or_equiv
_atom_site_site_symmetry_multiplicity
_atom_site_occupancy
_atom_site_calc_flag
Sr Sr 0 0.5 0.25 Uiso 0.0154(3) 4 0.8 d
Ti Ti 0 0 0 Uiso 0.0100(4) 4 0.24 d
Zr Zr 0 0 0 Uiso 0.0100(4) 4 0.36 d
Nb Nb 0 0 0 Uiso 0.0100(4) 4 0.4 d
O1 O 0 0 0.25 Uiso 0.0172(7) 4 1 d
O2 O 0.2667(2) 0.7667(2) 0 Uiso 0.0288(5) 8 1 d

loop_
_atom_type_symbol
_atom_type_scat_length_neutron
_atom_type_scat_source
Sr 7.020 International_Tables_Vol_C
Ti -3.438 International_Tables_Vol_C
Zr 7.160 International_Tables_Vol_C
Nb 7.054 International_Tables_Vol_C
O 5.803 International_Tables_Vol_C

loop_
_geom_angle_atom_site_label_1
_geom_angle_atom_site_label_2
_geom_angle_atom_site_label_3
_geom_angle_site_symmetry_1
_geom_angle_site_symmetry_3
_geom_angle
O1 Sr O1 . 1_565 180.0(5)
O1 Sr O1 . 25_455 90
O1 Sr O1 . 25_555 90
O1 Sr O2 . . 121.05(2)
O1 Sr O2 . 17_445 61.16(2)
O1 Sr O2 . 2_565 58.95(2)
O1 Sr O2 . 18_565 118.84(2)
O1 Sr O2 . 3_655 61.16(2)
O1 Sr O2 . 19_555 121.05(2)
O1 Sr O2 . 4_465 118.84(2)
O1 Sr O2 . 20_455 58.95(2)
O1 Sr O1 1_565 25_455 90
O1 Sr O1 1_565 25_555 90
O1 Sr O2 1_565 . 58.95(2)
O1 Sr O2 1_565 17_445 118.84(2)
O1 Sr O2 1_565 2_565 121.05(2)
O1 Sr O2 1_565 18_565 61.16(2)
O1 Sr O2 1_565 3_655 118.84(2)
O1 Sr O2 1_565 19_555 58.95(2)
O1 Sr O2 1_565 4_465 61.16(2)
O1 Sr O2 1_565 20_455 121.05(2)
O1 Sr O1 25_455 25_555 180.0(5)
O1 Sr O2 25_455 . 121.05(2)
O1 Sr O2 25_455 17_445 61.16(2)
O1 Sr O2 25_455 2_565 58.95(2)
O1 Sr O2 25_455 18_565 118.84(2)
O1 Sr O2 25_455 3_655 118.84(2)
O1 Sr O2 25_455 19_555 58.95(2)
O1 Sr O2 25_455 4_465 61.16(2)
O1 Sr O2 25_455 20_455 121.05(2)
O1 Sr O2 25_555 . 58.95(2)
O1 Sr O2 25_555 17_445 118.84(2)
O1 Sr O2 25_555 2_565 121.05(2)
O1 Sr O2 25_555 18_565 61.16(2)
O1 Sr O2 25_555 3_655 61.16(2)
O1 Sr O2 25_555 19_555 121.05(2)
O1 Sr O2 25_555 4_465 118.84(2)
O1 Sr O2 25_555 20_455 58.95(2)
O2 Sr O2 . 17_445 176.17(2)
O2 Sr O2 . 2_565 93.69(2)
O2 Sr O2 . 18_565 90.13(2)
O2 Sr O2 . 3_655 60.00(3)
O2 Sr O2 . 19_555 117.89(3)
O2 Sr O2 . 4_465 60.00(3)
O2 Sr O2 . 20_455 117.89(3)
O2 Sr O2 17_445 2_565 90.13(2)
O2 Sr O2 17_445 18_565 86.04(3)
O2 Sr O2 17_445 3_655 122.31(3)
O2 Sr O2 17_445 19_555 60.00(3)
O2 Sr O2 17_445 4_465 122.31(3)
O2 Sr O2 17_445 20_455 60.00(3)
O2 Sr O2 2_565 18_565 176.17(2)
O2 Sr O2 2_565 3_655 60.00(3)
O2 Sr O2 2_565 19_555 117.89(3)
O2 Sr O2 2_565 4_465 60.00(3)
O2 Sr O2 2_565 20_455 117.89(3)
O2 Sr O2 18_565 3_655 122.31(3)
O2 Sr O2 18_565 19_555 60.00(3)
O2 Sr O2 18_565 4_465 122.31(3)
O2 Sr O2 18_565 20_455 60.00(3)
O2 Sr O2 3_655 19_555 176.17(2)
O2 Sr O2 3_655 4_465 86.04(3)
O2 Sr O2 3_655 20_455 90.13(2)
O2 Sr O2 19_555 4_465 90.13(2)
O2 Sr O2 19_555 20_455 93.69(2)
O2 Sr O2 4_465 20_455 176.17(2)
O1 Ti O1 . 9_555 180.0(5)
O1 Ti O2 . 1_545 90
O1 Ti O2 . 2_565 90
O1 Ti O2 . 3_655 90
O1 Ti O2 . 4_455 90
O1 Ti O2 9_555 1_545 90
O1 Ti O2 9_555 2_565 90
O1 Ti O2 9_555 3_655 90
O1 Ti O2 9_555 4_455 90
O2 Ti O2 1_545 2_565 180.0(5)
O2 Ti O2 1_545 3_655 90.00(5)
O2 Ti O2 1_545 4_455 90.00(5)
O2 Ti O2 2_565 3_655 90.00(5)
O2 Ti O2 2_565 4_455 90.00(5)
O2 Ti O2 3_655 4_455 180.0(5)
O1 Zr O1 . 9_555 180.0(5)
O1 Zr O2 . 1_545 90
O1 Zr O2 . 2_565 90
O1 Zr O2 . 3_655 90
O1 Zr O2 . 4_455 90
O1 Zr O2 9_555 1_545 90
O1 Zr O2 9_555 2_565 90
O1 Zr O2 9_555 3_655 90
O1 Zr O2 9_555 4_455 90
O2 Zr O2 1_545 2_565 180.0(5)
O2 Zr O2 1_545 3_655 90.00(5)
O2 Zr O2 1_545 4_455 90.00(5)
O2 Zr O2 2_565 3_655 90.00(5)
O2 Zr O2 2_565 4_455 90.00(5)
O2 Zr O2 3_655 4_455 180.0(5)
O1 Nb O1 . 9_555 180.0(5)
O1 Nb O2 . 1_545 90
O1 Nb O2 . 2_565 90
O1 Nb O2 . 3_655 90
O1 Nb O2 . 4_455 90
O1 Nb O2 9_555 1_545 90
O1 Nb O2 9_555 2_565 90
O1 Nb O2 9_555 3_655 90
O1 Nb O2 9_555 4_455 90
O2 Nb O2 1_545 2_565 180.0(5)
O2 Nb O2 1_545 3_655 90.00(5)
O2 Nb O2 1_545 4_455 90.00(5)
O2 Nb O2 2_565 3_655 90.00(5)
O2 Nb O2 2_565 4_455 90.00(5)
O2 Nb O2 3_655 4_455 180.0(5)

loop_
_geom_bond_atom_site_label_1
_geom_bond_atom_site_label_2
_geom_bond_site_symmetry_2
_geom_bond_distance
Sr O1 . 2.8341(3)
Sr O1 1_565 2.8341(3)
Sr O1 25_455 2.8341(3)
Sr O1 25_555 2.8341(3)
Sr O2 . 2.9304(9)
Sr O2 17_445 2.7413(9)
Sr O2 2_565 2.9304(9)
Sr O2 18_565 2.7413(9)
Sr O2 3_655 2.7413(9)
Sr O2 19_555 2.9304(9)
Sr O2 4_465 2.7413(9)
Sr O2 20_455 2.9304(9)
Ti O1 . 2.0043(4)
Ti O1 9_555 2.0043(4)
Ti O2 1_545 2.0085(12)
Ti O2 2_565 2.0085(12)
Ti O2 3_655 2.0085(12)
Ti O2 4_455 2.0085(12)
Zr O1 . 2.0043(4)
Zr O1 9_555 2.0043(4)
Zr O2 1_545 2.0085(12)
Zr O2 2_565 2.0085(12)
Zr O2 3_655 2.0085(12)
Zr O2 4_455 2.0085(12)
Nb O1 . 2.0043(4)
Nb O1 9_555 2.0043(4)
Nb O2 1_545 2.0085(12)
Nb O2 2_565 2.0085(12)
Nb O2 3_655 2.0085(12)
Nb O2 4_455 2.0085(12)
